data_4003481
loop_
_publ_author_name
'J\/orgensen, Mathias'
'Shea, Patrick T.'
'Tomich, Anton W.'
'Varley, Joel B.'
'Bercx, Marnik'
'Lovera, Sergio'
'\<Cern\'y, Radovan'
'Zhou, Wei'
'Udovic, Terrence J.'
'Lavallo, Vincent'
'Jensen, Torben R.'
'Wood, Brandon C.'
'Stavila, Vitalie'

_publ_section_title
;
 Understanding Superionic Conductivity in Lithium and Sodium Salts of
 Weakly Coordinating Closo-Hexahalocarbaborate Anions
;
_journal_name_full 'Chemistry of Materials'
_journal_paper_doi 10.1021/acs.chemmater.9b04383
_journal_year 2020
_chemical_formula_sum 'C H6 B11 Cl6 Na'
_chemical_formula_weight 372.66
_space_group_IT_number 61
_space_group_name_Hall '-P 2ac 2ab'
_space_group_name_H-M_alt 'P b c a'
_symmetry_cell_setting orthorhombic
_symmetry_space_group_name_Hall '-P 2ac 2ab'
_symmetry_space_group_name_H-M 'P b c a'
_cell_angle_alpha 90.0000
_cell_angle_beta 90.0000
_cell_angle_gamma 90.0000
_cell_formula_units_Z 8
_cell_length_a 12.2381(19)
_cell_length_b 12.0569(16)
_cell_length_c 22.007(3)
_cell_measurement_temperature 423
_cell_volume 3247.2(8)
_computing_structure_refinement FULLPROF
_computing_structure_solution FOX
_diffrn_ambient_temperature 423
_diffrn_detector_type Pilatus2M
_diffrn_measurement_device_type ESRF
_diffrn_radiation_type synchrotron
_diffrn_source Synchrotron
_pd_char_colour White
_pd_instr_location ' ?'
_pd_meas_2theta_range_inc 0.008486
_pd_meas_2theta_range_max 29.68830
_pd_meas_2theta_range_min 0.05514
_pd_meas_number_of_points 3494
_pd_proc_2theta_range_inc 0.008486
_pd_proc_2theta_range_max 29.6745
_pd_proc_2theta_range_min 0.0413
_pd_proc_ls_pref_orient_corr ' ?'
_pd_proc_ls_prof_R_factor 3.0783
_pd_proc_ls_prof_wR_expected 0.7130
_pd_proc_ls_prof_wR_factor 4.5128
_pd_proc_wavelength 0.686630
_pd_spec_mounting ' ?'
_refine_ls_number_parameters 50
_refine_ls_number_reflns 906
_refine_ls_number_restraints 0
_refine_ls_R_I_factor 4.0826
_cod_data_source_file cm9b04383_si_003.cif
_cod_data_source_block NaHCB11H5Cl6
_cod_depositor_comments
;
The following automatic conversions were performed:

data item '_symmetry_cell_setting' value 'Orthorhombic' was changed
to 'orthorhombic' in accordance with the
/home/data/users/saulius/crontab/automatic-downloads/rss-feeds/ACS/lib/dictionaries/cif_core.dic
dictionary named 'cif_core.dic' version 2.4.2 last updated on
2011-04-26.

Automatic conversion script
Id: cif_fix_values 7556 2019-12-06 15:28:31Z antanas 
;
_cod_original_cell_volume 3247.3(8)
_cod_database_code 4003481
_pd_proc_ls_prof_cr_factor 12.1270
_pd_proc_ls_prof_cwr_factor 12.8135
_pd_proc_ls_prof_cwr_expected 2.0243
_pd_proc_ls_prof_chi2 40.0651
_pd_proc_ls_prof_echi2 40.1235

loop_
_symmetry_equiv_pos_as_xyz
x,y,z
x+1/2,-y+1/2,-z
-x,y+1/2,-z+1/2
-x+1/2,-y,z+1/2
-x,-y,-z
-x+1/2,y+1/2,z
x,-y+1/2,z+1/2
x+1/2,y,-z+1/2

loop_
_atom_site_label
_atom_site_fract_x
_atom_site_fract_y
_atom_site_fract_z
_atom_site_U_iso_or_equiv
_atom_site_occupancy
_atom_site_adp_type
_atom_site_type_symbol
B1 0.5845(7) 0.3034(10) 0.2836(4) 0.088(13) 1.00000 Uiso B
C1 0.4772(7) 0.2169(10) 0.2761(4) 0.088(13) 1.00000 Uiso C
B2 0.5921(7) 0.1663(10) 0.3119(4) 0.088(13) 1.00000 Uiso B
B3 0.4460(7) 0.3507(10) 0.2899(4) 0.088(13) 1.00000 Uiso B
B4 0.6368(7) 0.2789(10) 0.3576(4) 0.088(13) 1.00000 Uiso B
B5 0.5453(7) 0.3933(10) 0.3452(4) 0.088(13) 1.00000 Uiso B
H1 0.6348(7) 0.3290(10) 0.2407(4) 0.088(13) 1.00000 Uiso H
B6 0.3686(7) 0.2417(10) 0.3230(4) 0.088(13) 1.00000 Uiso B
B7 0.4600(7) 0.1263(10) 0.3354(4) 0.088(13) 1.00000 Uiso B
H2 0.4592(7) 0.1850(10) 0.2309(4) 0.088(13) 1.00000 Uiso H
B8 0.5585(7) 0.1673(10) 0.3907(4) 0.088(13) 1.00000 Uiso B
H3 0.6479(7) 0.1005(10) 0.2863(4) 0.088(13) 1.00000 Uiso H
B9 0.4108(7) 0.3534(10) 0.3700(4) 0.088(13) 1.00000 Uiso B
H4 0.4066(7) 0.4095(10) 0.2508(4) 0.088(13) 1.00000 Uiso H
B10 0.5299(7) 0.3083(10) 0.4116(4) 0.088(13) 1.00000 Uiso B
Cl1 0.7790(10) 0.3005(11) 0.3743(6) 0.088(3) 1.00000 Uiso Cl
B11 0.4198(7) 0.2136(10) 0.3978(4) 0.088(13) 1.00000 Uiso B
H5 0.2781(7) 0.2240(10) 0.3054(4) 0.088(13) 1.00000 Uiso H
H6 0.4306(7) 0.0357(10) 0.3257(4) 0.088(13) 1.00000 Uiso H
Cl2 0.6212(9) 0.0755(11) 0.4431(5) 0.088(3) 1.00000 Uiso Cl
Cl3 0.3237(9) 0.4490(11) 0.4019(5) 0.088(3) 1.00000 Uiso Cl
Cl4 0.5652(10) 0.3582(10) 0.4822(5) 0.088(3) 1.00000 Uiso Cl
Cl5 0.3424(10) 0.1693(10) 0.4612(6) 0.088(3) 1.00000 Uiso Cl
Cl6 0.6002(9) 0.5324(11) 0.3494(5) 0.088(3) 1.00000 Uiso Cl
Na1 0.8414(15) 0.1163(13) 0.4752(8) 0.088(3) 1.00000 Uiso Na

loop_
_atom_type_symbol
_atom_type_scat_Cromer_Mann_a1
_atom_type_scat_Cromer_Mann_b1
_atom_type_scat_Cromer_Mann_a2
_atom_type_scat_Cromer_Mann_b2
_atom_type_scat_Cromer_Mann_a3
_atom_type_scat_Cromer_Mann_b3
_atom_type_scat_Cromer_Mann_a4
_atom_type_scat_Cromer_Mann_b4
_atom_type_scat_Cromer_Mann_c
_atom_type_scat_dispersion_real
_atom_type_scat_dispersion_imag
_atom_type_scat_source
b 2.05450 23.21850 1.33260 1.02100 1.09790 60.34980 0.70680 0.14030 -0.19320 0.00000 0.00100 International_Tables_for_Crystallography_Vol.C(1991)_Tables_6.1.1.4_and_6.1.1.5
c 2.31000 20.84390 1.02000 10.20750 1.58860 0.56870 0.86500 51.65120 0.21560 0.00200 0.00200 International_Tables_for_Crystallography_Vol.C(1991)_Tables_6.1.1.4_and_6.1.1.5
h 0.49300 10.51090 0.32291 26.12570 0.14019 3.14236 0.04081 57.79970 0.00304 0.00000 0.00000 International_Tables_for_Crystallography_Vol.C(1991)_Tables_6.1.1.4_and_6.1.1.5
cl 11.46040 0.01040 7.19640 1.16620 6.25560 18.51940 1.64550 47.77840 -9.55740 0.13200 0.15900 International_Tables_for_Crystallography_Vol.C(1991)_Tables_6.1.1.4_and_6.1.1.5
na 4.76260 3.28500 3.17360 8.84220 1.26740 0.31360 1.11280 129.42400 0.67600 0.03000 0.02500 International_Tables_for_Crystallography_Vol.C(1991)_Tables_6.1.1.4_and_6.1.1.5

loop_
_geom_angle_atom_site_label_1
_geom_angle_atom_site_label_2
_geom_angle_atom_site_label_3
_geom_angle_site_symmetry_1
_geom_angle_site_symmetry_2
_geom_angle_site_symmetry_3
_geom_angle
_geom_angle_publ_flag
? ? ? ? ? ? ? ?

loop_
_geom_bond_atom_site_label_1
_geom_bond_atom_site_label_2
_geom_bond_site_symmetry_1
_geom_bond_site_symmetry_2
_geom_bond_distance
_geom_bond_publ_flag
? ? ? ? ? ?

loop_
_geom_contact_atom_site_label_1
_geom_contact_atom_site_label_2
_geom_contact_distance
_geom_contact_site_symmetry_1
_geom_contact_site_symmetry_2
_geom_contact_publ_flag
? ? ? ? ? ?

loop_
_geom_hbond_atom_site_label_D
_geom_hbond_atom_site_label_H
_geom_hbond_atom_site_label_A
_geom_hbond_site_symmetry_D
_geom_hbond_site_symmetry_H
_geom_hbond_site_symmetry_A
_geom_hbond_distance_DH
_geom_hbond_distance_HA
_geom_hbond_distance_DA
_geom_hbond_angle_DHA
_geom_hbond_publ_flag
? ? ? ? ? ? ? ? ? ? ?

loop_
_geom_torsion_atom_site_label_1
_geom_torsion_atom_site_label_2
_geom_torsion_atom_site_label_3
_geom_torsion_atom_site_label_4
_geom_torsion_site_symmetry_1
_geom_torsion_site_symmetry_2
_geom_torsion_site_symmetry_3
_geom_torsion_site_symmetry_4
_geom_torsion
_geom_torsion_publ_flag
? ? ? ? ? ? ? ? ? ?
